data_7015242
loop_
_publ_author_name
'Jones, Jennifer E.'
'Kariuki, Benson M.'
'Ward, Benjamin D.'
'Pope, Simon J. A.'

_publ_section_title
;
 Amino-anthraquinone chromophores functionalised with 3-picolyl units:
 structures, luminescence, DFT and their coordination chemistry with
 cationic Re(I) di-imine complexes.
;
_journal_issue 14
_journal_name_full 'Dalton transactions (Cambridge, England : 2003)'
_journal_page_first 3498
_journal_page_last 3509
_journal_paper_doi 10.1039/c0dt01383h
_journal_volume 40
_journal_year 2011
_chemical_formula_sum 'C26 H20 N4 O2'
_chemical_formula_weight 420.46
_chemical_name_systematic
;
?
;
_space_group_IT_number 14
_symmetry_cell_setting monoclinic
_symmetry_space_group_name_Hall '-P 2yn'
_symmetry_space_group_name_H-M 'P 1 21/n 1'
_atom_sites_solution_hydrogens geom
_atom_sites_solution_primary direct
_atom_sites_solution_secondary difmap
_audit_creation_method SHELXL-97
_cell_angle_alpha 90.00
_cell_angle_beta 89.978(5)
_cell_angle_gamma 90.00
_cell_formula_units_Z 2
_cell_length_a 5.0343(7)
_cell_length_b 10.0324(9)
_cell_length_c 19.408(2)
_cell_measurement_temperature 150(2)
_cell_volume 980.22(19)
_computing_structure_refinement 'SHELXL-97 (Sheldrick, 1997)'
_diffrn_ambient_temperature 150(2)
_diffrn_measured_fraction_theta_full 0.982
_diffrn_measured_fraction_theta_max 0.982
_diffrn_radiation_monochromator graphite
_diffrn_radiation_source 'fine-focus sealed tube'
_diffrn_radiation_type MoK\a
_diffrn_radiation_wavelength 0.71073
_diffrn_reflns_av_R_equivalents 0.0659
_diffrn_reflns_av_sigmaI/netI 0.0941
_diffrn_reflns_limit_h_max 5
_diffrn_reflns_limit_h_min -5
_diffrn_reflns_limit_k_max 11
_diffrn_reflns_limit_k_min -11
_diffrn_reflns_limit_l_max 22
_diffrn_reflns_limit_l_min -22
_diffrn_reflns_number 3020
_diffrn_reflns_theta_full 24.98
_diffrn_reflns_theta_max 24.98
_diffrn_reflns_theta_min 3.75
_exptl_absorpt_coefficient_mu 0.093
_exptl_absorpt_correction_T_max 0.9963
_exptl_absorpt_correction_T_min 0.9638
_exptl_crystal_density_diffrn 1.425
_exptl_crystal_density_method 'not measured'
_exptl_crystal_F_000 440
_exptl_crystal_size_max 0.40
_exptl_crystal_size_mid 0.06
_exptl_crystal_size_min 0.04
_refine_diff_density_max 0.222
_refine_diff_density_min -0.250
_refine_diff_density_rms 0.060
_refine_ls_extinction_method none
_refine_ls_goodness_of_fit_ref 1.063
_refine_ls_hydrogen_treatment mixed
_refine_ls_matrix_type full
_refine_ls_number_parameters 145
_refine_ls_number_reflns 1682
_refine_ls_number_restraints 0
_refine_ls_restrained_S_all 1.063
_refine_ls_R_factor_all 0.1414
_refine_ls_R_factor_gt 0.0738
_refine_ls_shift/su_max 0.000
_refine_ls_shift/su_mean 0.000
_refine_ls_structure_factor_coef Fsqd
_refine_ls_weighting_details 'calc w=1/[\s^2^(Fo^2^)+(0.0665P)^2^+0.3641P] where P=(Fo^2^+2Fc^2^)/3'
_refine_ls_weighting_scheme calc
_refine_ls_wR_factor_gt 0.1407
_refine_ls_wR_factor_ref 0.1708
_reflns_number_gt 959
_reflns_number_total 1682
_reflns_threshold_expression >2sigma(I)
_cod_data_source_file c0dt01383h.txt
_cod_data_source_block sjp1002
_cod_depositor_comments
;
The following automatic conversions were performed:
'_symmetry_cell_setting' value 'Monoclinic' changed to 'monoclinic'
according to '/home/saulius/struct/CIF-dictionaries/cif_core.dic'
dictionary named 'cif_core.dic' version 2.4.1 from 2010-06-29.

Automatic conversion script
Id: cif_fix_enum 1555 2011-01-17 13:19:09Z saulius 
;
_cod_original_cell_volume 980.2(2)
_cod_original_sg_symbol_H-M P21/n
_cod_database_code 7015242

loop_
_symmetry_equiv_pos_as_xyz
'x, y, z'
'-x+1/2, y+1/2, -z+1/2'
'-x, -y, -z'
'x-1/2, -y-1/2, z-1/2'

loop_
_atom_site_label
_atom_site_type_symbol
_atom_site_fract_x
_atom_site_fract_y
_atom_site_fract_z
_atom_site_U_iso_or_equiv
_atom_site_adp_type
_atom_site_occupancy
_atom_site_symmetry_multiplicity
_atom_site_calc_flag
_atom_site_refinement_flags
_atom_site_disorder_assembly
_atom_site_disorder_group
C1 C 0.4136(7) 0.3630(4) 0.48937(17) 0.0356(9) Uani 1 1 d . . .
C2 C 0.6182(7) 0.4186(3) 0.44511(16) 0.0330(8) Uani 1 1 d . . .
C3 C 0.7065(6) 0.5507(3) 0.45581(17) 0.0332(9) Uani 1 1 d . . .
C4 C 0.9055(7) 0.6053(3) 0.41619(17) 0.0398(9) Uani 1 1 d . . .
H4 H 0.9595 0.6950 0.4233 0.048 Uiso 1 1 calc R . .
C5 C 1.0270(7) 0.5281(4) 0.36561(18) 0.0433(10) Uani 1 1 d . . .
H5 H 1.1670 0.5653 0.3390 0.052 Uiso 1 1 calc R . .
C6 C 0.9485(7) 0.3998(4) 0.35350(18) 0.0399(9) Uani 1 1 d . . .
H6 H 1.0382 0.3488 0.3194 0.048 Uiso 1 1 calc R . .
C7 C 0.7364(7) 0.3414(3) 0.39061(18) 0.0376(9) Uani 1 1 d . . .
C8 C 0.7325(8) 0.1359(4) 0.31784(19) 0.0473(10) Uani 1 1 d . . .
H8A H 0.7966 0.1946 0.2804 0.057 Uiso 1 1 calc R . .
H8B H 0.5785 0.0852 0.2999 0.057 Uiso 1 1 calc R . .
C9 C 0.9531(7) 0.0375(4) 0.33637(19) 0.0394(9) Uani 1 1 d . . .
C10 C 1.0426(7) -0.0510(4) 0.28600(19) 0.0416(10) Uani 1 1 d . . .
H10 H 0.9657 -0.0462 0.2414 0.050 Uiso 1 1 calc R . .
C11 C 1.3425(8) -0.1466(4) 0.3599(2) 0.0507(11) Uani 1 1 d . . .
H11 H 1.4817 -0.2083 0.3685 0.061 Uiso 1 1 calc R . .
C12 C 1.2600(8) -0.0626(4) 0.4134(2) 0.0509(11) Uani 1 1 d . . .
H12 H 1.3395 -0.0693 0.4577 0.061 Uiso 1 1 calc R . .
C13 C 1.0661(8) 0.0281(4) 0.40167(19) 0.0426(10) Uani 1 1 d . . .
H13 H 1.0075 0.0850 0.4377 0.051 Uiso 1 1 calc R . .
N1 N 0.6436(6) 0.2188(3) 0.37500(15) 0.0451(8) Uani 1 1 d . . .
H1 H 0.5183 0.1860 0.4017 0.054 Uiso 1 1 calc R . .
N2 N 1.2340(7) -0.1434(3) 0.29755(18) 0.0528(9) Uani 1 1 d . . .
O1 O 0.3379(5) 0.2462(2) 0.48450(12) 0.0471(7) Uani 1 1 d . . .

loop_
_atom_site_aniso_label
_atom_site_aniso_U_11
_atom_site_aniso_U_22
_atom_site_aniso_U_33
_atom_site_aniso_U_23
_atom_site_aniso_U_13
_atom_site_aniso_U_12
C1 0.036(2) 0.038(2) 0.033(2) 0.0016(16) -0.0064(17) -0.0019(17)
C2 0.033(2) 0.0355(19) 0.031(2) 0.0027(16) -0.0052(16) -0.0026(16)
C3 0.029(2) 0.039(2) 0.031(2) 0.0033(16) -0.0070(16) -0.0035(17)
C4 0.041(2) 0.038(2) 0.041(2) 0.0015(18) -0.0003(18) -0.0072(18)
C5 0.040(2) 0.050(2) 0.040(2) 0.0037(18) 0.0021(18) -0.0063(19)
C6 0.038(2) 0.047(2) 0.035(2) -0.0003(18) 0.0013(17) -0.0016(19)
C7 0.038(2) 0.037(2) 0.038(2) 0.0023(17) -0.0068(17) -0.0010(18)
C8 0.054(3) 0.047(2) 0.041(2) -0.0028(18) 0.0023(19) -0.008(2)
C9 0.035(2) 0.039(2) 0.044(2) -0.0014(17) 0.0028(18) -0.0115(18)
C10 0.045(2) 0.046(2) 0.034(2) -0.0084(18) 0.0020(18) -0.006(2)
C11 0.048(3) 0.046(2) 0.058(3) 0.012(2) -0.001(2) -0.012(2)
C12 0.064(3) 0.052(2) 0.037(2) 0.004(2) -0.003(2) -0.014(2)
C13 0.044(2) 0.045(2) 0.038(2) -0.0092(17) 0.0021(18) -0.010(2)
N1 0.051(2) 0.0394(18) 0.0449(19) -0.0052(14) 0.0076(16) -0.0096(15)
N2 0.058(2) 0.048(2) 0.052(2) -0.0028(16) 0.0110(19) -0.0064(18)
O1 0.0582(18) 0.0379(14) 0.0452(16) -0.0017(12) 0.0070(13) -0.0110(13)

loop_
_atom_type_symbol
_atom_type_description
_atom_type_scat_dispersion_real
_atom_type_scat_dispersion_imag
_atom_type_scat_source
C C 0.0033 0.0016 'International Tables Vol C Tables 4.2.6.8 and 6.1.1.4'
H H 0.0000 0.0000 'International Tables Vol C Tables 4.2.6.8 and 6.1.1.4'
N N 0.0061 0.0033 'International Tables Vol C Tables 4.2.6.8 and 6.1.1.4'
O O 0.0106 0.0060 'International Tables Vol C Tables 4.2.6.8 and 6.1.1.4'

loop_
_geom_angle_atom_site_label_1
_geom_angle_atom_site_label_2
_geom_angle_atom_site_label_3
_geom_angle
_geom_angle_site_symmetry_1
_geom_angle_site_symmetry_3
_geom_angle_publ_flag
O1 C1 C2 122.5(3) . . ?
O1 C1 C3 118.5(3) . 3_666 ?
C2 C1 C3 118.9(3) . 3_666 ?
C3 C2 C7 118.9(3) . . ?
C3 C2 C1 119.8(3) . . ?
C7 C2 C1 121.4(3) . . ?
C4 C3 C2 121.3(3) . . ?
C4 C3 C1 117.4(3) . 3_666 ?
C2 C3 C1 121.3(3) . 3_666 ?
C3 C4 C5 119.5(3) . . ?
C6 C5 C4 121.2(3) . . ?
C5 C6 C7 121.4(3) . . ?
N1 C7 C6 121.6(3) . . ?
N1 C7 C2 120.8(3) . . ?
C6 C7 C2 117.6(3) . . ?
N1 C8 C9 114.4(3) . . ?
C13 C9 C10 117.6(3) . . ?
C13 C9 C8 123.7(3) . . ?
C10 C9 C8 118.7(3) . . ?
N2 C10 C9 123.3(3) . . ?
N2 C11 C12 122.7(4) . . ?
C13 C12 C11 119.5(4) . . ?
C12 C13 C9 119.6(3) . . ?
C7 N1 C8 125.8(3) . . ?
C11 N2 C10 117.4(3) . . ?

loop_
_geom_bond_atom_site_label_1
_geom_bond_atom_site_label_2
_geom_bond_distance
_geom_bond_site_symmetry_2
_geom_bond_publ_flag
C1 O1 1.236(4) . ?
C1 C2 1.452(5) . ?
C1 C3 1.499(5) 3_666 ?
C2 C3 1.414(5) . ?
C2 C7 1.440(5) . ?
C3 C4 1.376(5) . ?
C3 C1 1.499(5) 3_666 ?
C4 C5 1.392(5) . ?
C5 C6 1.367(5) . ?
C6 C7 1.415(5) . ?
C7 N1 1.350(4) . ?
C8 N1 1.457(4) . ?
C8 C9 1.529(5) . ?
C9 C13 1.392(5) . ?
C9 C10 1.395(5) . ?
C10 N2 1.356(5) . ?
C11 N2 1.328(5) . ?
C11 C12 1.400(5) . ?
C12 C13 1.354(5) . ?
